data_7002613
loop_
_publ_author_name
'Xiao, Xu-Qiong'
'Jin, Guo-Xin'

_publ_section_title
;
 Synthesis, structure and transmetalation of N-heterocyclic carbene
 complex of silver. Evidence of halogen exchange during the synthetic
 process
;
_journal_issue 42
_journal_name_full 'Dalton Transactions'
_journal_page_first 9298
_journal_paper_doi 10.1039/b911886a
_journal_year 2009
_chemical_formula_sum 'C32 H46 Cl8 N4 Ru2'
_chemical_formula_weight 972.47
_chemical_name_systematic
;
?
;
_space_group_IT_number 14
_symmetry_cell_setting monoclinic
_symmetry_space_group_name_Hall '-P 2yn'
_symmetry_space_group_name_H-M 'P 1 21/n 1'
_atom_sites_solution_hydrogens geom
_atom_sites_solution_primary direct
_atom_sites_solution_secondary difmap
_audit_creation_method SHELXL-97
_cell_angle_alpha 90.00
_cell_angle_beta 91.556(7)
_cell_angle_gamma 90.00
_cell_formula_units_Z 2
_cell_length_a 7.155(4)
_cell_length_b 13.226(7)
_cell_length_c 20.630(10)
_cell_measurement_reflns_used 986
_cell_measurement_temperature 293(2)
_cell_measurement_theta_max 26.802
_cell_measurement_theta_min 2.504
_cell_volume 1951.5(18)
_computing_cell_refinement 'Bruker SMART'
_computing_data_collection 'Bruker SMART'
_computing_data_reduction 'Bruker SHELXTL'
_computing_molecular_graphics 'Bruker SHELXTL'
_computing_publication_material 'Bruker SHELXTL'
_computing_structure_refinement 'SHELXL-97 (Sheldrick, 1997)'
_computing_structure_solution 'SHELXS-97 (Sheldrick, 1990)'
_diffrn_ambient_temperature 293(2)
_diffrn_measured_fraction_theta_full 0.969
_diffrn_measured_fraction_theta_max 0.969
_diffrn_measurement_device_type 'CCD area detector'
_diffrn_measurement_method 'phi and omega scans'
_diffrn_radiation_monochromator graphite
_diffrn_radiation_source 'fine-focus sealed tube'
_diffrn_radiation_type MoK\a
_diffrn_radiation_wavelength 0.71073
_diffrn_reflns_av_R_equivalents 0.0333
_diffrn_reflns_av_sigmaI/netI 0.0496
_diffrn_reflns_limit_h_max 8
_diffrn_reflns_limit_h_min -9
_diffrn_reflns_limit_k_max 15
_diffrn_reflns_limit_k_min -16
_diffrn_reflns_limit_l_max 25
_diffrn_reflns_limit_l_min -18
_diffrn_reflns_number 9374
_diffrn_reflns_theta_full 27.27
_diffrn_reflns_theta_max 27.27
_diffrn_reflns_theta_min 1.83
_diffrn_standards_decay_% 5.73
_exptl_absorpt_coefficient_mu 1.351
_exptl_absorpt_correction_T_max 0.8231
_exptl_absorpt_correction_T_min 0.7739
_exptl_absorpt_correction_type multi-scan
_exptl_absorpt_process_details sadabs
_exptl_crystal_colour red
_exptl_crystal_density_diffrn 1.655
_exptl_crystal_density_method 'not measured'
_exptl_crystal_description prism
_exptl_crystal_F_000 980
_exptl_crystal_size_max 0.20
_exptl_crystal_size_mid 0.15
_exptl_crystal_size_min 0.15
_refine_diff_density_max 0.629
_refine_diff_density_min -0.559
_refine_diff_density_rms 0.073
_refine_ls_extinction_method none
_refine_ls_goodness_of_fit_ref 0.918
_refine_ls_hydrogen_treatment constr
_refine_ls_matrix_type full
_refine_ls_number_parameters 212
_refine_ls_number_reflns 4246
_refine_ls_number_restraints 0
_refine_ls_restrained_S_all 0.918
_refine_ls_R_factor_all 0.0500
_refine_ls_R_factor_gt 0.0332
_refine_ls_shift/su_max 0.001
_refine_ls_shift/su_mean 0.000
_refine_ls_structure_factor_coef Fsqd
_refine_ls_weighting_details 'calc w=1/[\s^2^(Fo^2^)+(0.0394P)^2^+0.0000P] where P=(Fo^2^+2Fc^2^)/3'
_refine_ls_weighting_scheme calc
_refine_ls_wR_factor_gt 0.0748
_refine_ls_wR_factor_ref 0.0773
_reflns_number_gt 2965
_reflns_number_total 4246
_reflns_threshold_expression >2sigma(I)
_cod_data_source_file b911886a.txt
_cod_data_source_block complex3
_cod_depositor_comments
;
The following automatic conversions were performed:
'_symmetry_cell_setting' value 'Monoclinic' changed to 'monoclinic'
according to '/home/saulius/struct/CIF-dictionaries/cif_core.dic'
dictionary named 'cif_core.dic' version 2.4.1 from 2010-06-29.

Automatic conversion script
Id: cif_fix_enum 1527 2010-12-29 10:47:43Z saulius 
;
_cod_original_cell_volume 1951.5(17)
_cod_original_sg_symbol_H-M P2(1)/n
_cod_database_code 7002613

loop_
_symmetry_equiv_pos_as_xyz
'x, y, z'
'-x+1/2, y+1/2, -z+1/2'
'-x, -y, -z'
'x-1/2, -y-1/2, z-1/2'

loop_
_atom_site_label
_atom_site_type_symbol
_atom_site_fract_x
_atom_site_fract_y
_atom_site_fract_z
_atom_site_U_iso_or_equiv
_atom_site_adp_type
_atom_site_occupancy
_atom_site_symmetry_multiplicity
_atom_site_calc_flag
_atom_site_refinement_flags
_atom_site_disorder_assembly
_atom_site_disorder_group
Ru1 Ru 0.47129(3) 0.943803(19) 0.192008(11) 0.03579(9) Uani 1 1 d . . .
Cl1 Cl 0.75280(11) 0.95052(7) 0.13080(4) 0.0524(2) Uani 1 1 d . . .
Cl2 Cl 0.55551(13) 0.76798(6) 0.20962(4) 0.0535(2) Uani 1 1 d . . .
N1 N 0.1784(3) 0.83191(19) 0.10784(12) 0.0410(6) Uani 1 1 d . . .
N2 N 0.3156(3) 0.93955(18) 0.04952(11) 0.0364(6) Uani 1 1 d . . .
C1 C 0.3161(4) 0.9010(2) 0.11041(13) 0.0347(7) Uani 1 1 d . . .
C2 C 0.0954(4) 0.8274(3) 0.04727(16) 0.0493(8) Uani 1 1 d . . .
H2 H -0.0027 0.7853 0.0342 0.059 Uiso 1 1 calc R . .
C3 C 0.1815(4) 0.8944(3) 0.01090(15) 0.0468(8) Uani 1 1 d . . .
H3 H 0.1557 0.9082 -0.0326 0.056 Uiso 1 1 calc R . .
C4 C 0.1101(4) 0.7702(3) 0.16119(15) 0.0527(9) Uani 1 1 d . . .
H4A H 0.1936 0.7767 0.1982 0.079 Uiso 1 1 calc R . .
H4B H 0.1042 0.7006 0.1480 0.079 Uiso 1 1 calc R . .
H4C H -0.0124 0.7928 0.1724 0.079 Uiso 1 1 calc R . .
C5 C 0.4340(4) 1.0206(2) 0.02480(13) 0.0356(7) Uani 1 1 d . . .
H5A H 0.5054 1.0508 0.0604 0.043 Uiso 1 1 calc R . .
H5B H 0.3560 1.0728 0.0050 0.043 Uiso 1 1 calc R . .
C6 C 0.5128(5) 0.9734(3) 0.29852(14) 0.0497(9) Uani 1 1 d . . .
C7 C 0.5943(5) 1.0509(3) 0.26416(17) 0.0586(10) Uani 1 1 d . . .
H7 H 0.7176 1.0692 0.2735 0.070 Uiso 1 1 calc R . .
C8 C 0.4903(6) 1.1026(3) 0.21469(18) 0.0594(10) Uani 1 1 d . . .
H8 H 0.5496 1.1523 0.1909 0.071 Uiso 1 1 calc R . .
C9 C 0.3024(5) 1.0815(3) 0.20040(16) 0.0527(9) Uani 1 1 d . . .
C10 C 0.2217(5) 1.0025(3) 0.23542(15) 0.0506(9) Uani 1 1 d . . .
H10 H 0.0969 0.9860 0.2275 0.061 Uiso 1 1 calc R . .
C11 C 0.3255(5) 0.9487(3) 0.28172(15) 0.0473(8) Uani 1 1 d . . .
H11 H 0.2696 0.8945 0.3024 0.057 Uiso 1 1 calc R . .
C12 C 0.6165(5) 0.9115(3) 0.34911(16) 0.0663(11) Uani 1 1 d . . .
H12 H 0.5629 0.8433 0.3479 0.080 Uiso 1 1 calc R . .
C13 C 0.5781(7) 0.9560(4) 0.41605(18) 0.108(2) Uani 1 1 d . . .
H13A H 0.6286 1.0231 0.4189 0.162 Uiso 1 1 calc R . .
H13B H 0.6360 0.9143 0.4490 0.162 Uiso 1 1 calc R . .
H13C H 0.4456 0.9583 0.4222 0.162 Uiso 1 1 calc R . .
C14 C 0.8239(6) 0.9010(4) 0.3387(2) 0.0957(16) Uani 1 1 d . . .
H14A H 0.8436 0.8707 0.2972 0.144 Uiso 1 1 calc R . .
H14B H 0.8786 0.8591 0.3721 0.144 Uiso 1 1 calc R . .
H14C H 0.8813 0.9666 0.3402 0.144 Uiso 1 1 calc R . .
C15 C 0.1914(6) 1.1396(3) 0.15098(18) 0.0849(14) Uani 1 1 d . . .
H15A H 0.1146 1.1882 0.1723 0.127 Uiso 1 1 calc R . .
H15B H 0.1135 1.0941 0.1261 0.127 Uiso 1 1 calc R . .
H15C H 0.2746 1.1741 0.1227 0.127 Uiso 1 1 calc R . .
C16 C 0.5443(7) 0.6958(3) 0.0497(2) 0.1026(17) Uani 1 1 d . . .
H16A H 0.4695 0.7565 0.0444 0.123 Uiso 1 1 calc R . .
H16B H 0.6263 0.7054 0.0874 0.123 Uiso 1 1 calc R . .
Cl3 Cl 0.6765(2) 0.68221(11) -0.01588(6) 0.1054(4) Uani 1 1 d . . .
Cl4 Cl 0.3964(2) 0.59533(11) 0.06460(7) 0.1040(4) Uani 1 1 d . . .

loop_
_atom_site_aniso_label
_atom_site_aniso_U_11
_atom_site_aniso_U_22
_atom_site_aniso_U_33
_atom_site_aniso_U_23
_atom_site_aniso_U_13
_atom_site_aniso_U_12
Ru1 0.03717(15) 0.03878(15) 0.03175(14) 0.00088(11) 0.00719(9) 0.00193(12)
Cl1 0.0360(4) 0.0788(6) 0.0430(4) 0.0089(4) 0.0082(3) 0.0092(4)
Cl2 0.0634(6) 0.0456(5) 0.0512(5) 0.0048(4) -0.0031(4) 0.0102(4)
N1 0.0376(15) 0.0436(16) 0.0421(15) 0.0074(12) 0.0062(11) -0.0025(12)
N2 0.0341(13) 0.0422(15) 0.0332(13) 0.0022(11) 0.0044(10) 0.0015(11)
C1 0.0348(16) 0.0344(16) 0.0354(16) 0.0032(13) 0.0111(13) 0.0068(13)
C2 0.0378(18) 0.060(2) 0.050(2) 0.0017(17) -0.0016(15) -0.0095(16)
C3 0.045(2) 0.057(2) 0.0385(18) 0.0021(16) -0.0024(15) -0.0032(17)
C4 0.046(2) 0.054(2) 0.059(2) 0.0179(17) 0.0062(16) -0.0094(16)
C5 0.0376(17) 0.0363(16) 0.0331(16) 0.0048(13) 0.0045(12) 0.0002(13)
C6 0.051(2) 0.065(2) 0.0342(18) -0.0117(15) 0.0067(15) -0.0017(17)
C7 0.059(2) 0.064(2) 0.053(2) -0.0260(19) 0.0126(17) -0.017(2)
C8 0.092(3) 0.037(2) 0.051(2) -0.0106(17) 0.028(2) -0.0075(19)
C9 0.065(2) 0.049(2) 0.045(2) -0.0045(16) 0.0144(17) 0.0201(18)
C10 0.0437(19) 0.063(2) 0.046(2) -0.0077(17) 0.0121(15) 0.0123(17)
C11 0.051(2) 0.056(2) 0.0360(17) -0.0005(16) 0.0145(14) -0.0028(17)
C12 0.059(2) 0.097(3) 0.042(2) -0.0014(19) -0.0063(18) -0.001(2)
C13 0.093(4) 0.190(6) 0.040(2) -0.007(3) -0.006(2) 0.020(4)
C14 0.073(3) 0.146(5) 0.068(3) -0.015(3) -0.013(2) 0.022(3)
C15 0.111(4) 0.075(3) 0.070(3) 0.008(2) 0.020(2) 0.051(3)
C16 0.118(4) 0.067(3) 0.124(4) -0.030(3) 0.041(3) -0.015(3)
Cl3 0.1202(10) 0.1019(10) 0.0950(9) -0.0198(7) 0.0168(8) -0.0253(8)
Cl4 0.1024(10) 0.0843(9) 0.1258(11) -0.0015(8) 0.0118(8) -0.0128(7)

loop_
_atom_type_symbol
_atom_type_description
_atom_type_scat_dispersion_real
_atom_type_scat_dispersion_imag
_atom_type_scat_source
C C 0.0033 0.0016 'International Tables Vol C Tables 4.2.6.8 and 6.1.1.4'
H H 0.0000 0.0000 'International Tables Vol C Tables 4.2.6.8 and 6.1.1.4'
N N 0.0061 0.0033 'International Tables Vol C Tables 4.2.6.8 and 6.1.1.4'
Cl Cl 0.1484 0.1585 'International Tables Vol C Tables 4.2.6.8 and 6.1.1.4'
Ru Ru -1.2594 0.8363 'International Tables Vol C Tables 4.2.6.8 and 6.1.1.4'

loop_
_geom_angle_atom_site_label_1
_geom_angle_atom_site_label_2
_geom_angle_atom_site_label_3
_geom_angle
_geom_angle_site_symmetry_1
_geom_angle_site_symmetry_3
_geom_angle_publ_flag
C1 Ru1 C11 116.50(12) . . ?
C1 Ru1 C8 118.18(14) . . ?
C11 Ru1 C8 79.22(13) . . ?
C1 Ru1 C10 90.25(12) . . ?
C11 Ru1 C10 37.60(12) . . ?
C8 Ru1 C10 66.92(14) . . ?
C1 Ru1 C9 90.39(13) . . ?
C11 Ru1 C9 68.04(12) . . ?
C8 Ru1 C9 37.43(14) . . ?
C10 Ru1 C9 37.55(13) . . ?
C1 Ru1 C7 156.08(14) . . ?
C11 Ru1 C7 66.19(13) . . ?
C8 Ru1 C7 37.90(14) . . ?
C10 Ru1 C7 79.05(14) . . ?
C9 Ru1 C7 68.08(15) . . ?
C1 Ru1 C6 153.87(12) . . ?
C11 Ru1 C6 37.44(12) . . ?
C8 Ru1 C6 67.15(14) . . ?
C10 Ru1 C6 67.71(12) . . ?
C9 Ru1 C6 80.60(13) . . ?
C7 Ru1 C6 36.14(12) . . ?
C1 Ru1 Cl1 91.23(8) . . ?
C11 Ru1 Cl1 151.97(10) . . ?
C8 Ru1 Cl1 91.68(10) . . ?
C10 Ru1 Cl1 156.27(10) . . ?
C9 Ru1 Cl1 118.74(10) . . ?
C7 Ru1 Cl1 90.35(10) . . ?
C6 Ru1 Cl1 114.64(9) . . ?
C1 Ru1 Cl2 89.15(8) . . ?
C11 Ru1 Cl2 91.39(9) . . ?
C8 Ru1 Cl2 152.53(12) . . ?
C10 Ru1 Cl2 119.10(10) . . ?
C9 Ru1 Cl2 156.65(10) . . ?
C7 Ru1 Cl2 114.75(12) . . ?
C6 Ru1 Cl2 89.69(10) . . ?
Cl1 Ru1 Cl2 84.61(3) . . ?
C1 N1 C2 111.4(2) . . ?
C1 N1 C4 127.5(3) . . ?
C2 N1 C4 121.0(3) . . ?
C1 N2 C3 111.1(3) . . ?
C1 N2 C5 127.6(3) . . ?
C3 N2 C5 121.3(2) . . ?
N1 C1 N2 103.6(2) . . ?
N1 C1 Ru1 126.5(2) . . ?
N2 C1 Ru1 129.7(2) . . ?
C3 C2 N1 106.9(3) . . ?
C2 C3 N2 107.0(3) . . ?
N2 C5 C5 110.4(3) . 3_675 ?
C7 C6 C11 117.1(3) . . ?
C7 C6 C12 123.4(3) . . ?
C11 C6 C12 119.4(3) . . ?
C7 C6 Ru1 70.98(19) . . ?
C11 C6 Ru1 67.69(17) . . ?
C12 C6 Ru1 129.3(2) . . ?
C6 C7 C8 120.2(3) . . ?
C6 C7 Ru1 72.9(2) . . ?
C8 C7 Ru1 68.6(2) . . ?
C9 C8 C7 122.5(3) . . ?
C9 C8 Ru1 72.8(2) . . ?
C7 C8 Ru1 73.5(2) . . ?
C8 C9 C10 116.6(3) . . ?
C8 C9 C15 122.3(4) . . ?
C10 C9 C15 121.2(4) . . ?
C8 C9 Ru1 69.73(19) . . ?
C10 C9 Ru1 70.02(19) . . ?
C15 C9 Ru1 131.2(2) . . ?
C11 C10 C9 121.0(3) . . ?
C11 C10 Ru1 70.68(18) . . ?
C9 C10 Ru1 72.44(19) . . ?
C10 C11 C6 122.4(3) . . ?
C10 C11 Ru1 71.72(17) . . ?
C6 C11 Ru1 74.87(17) . . ?
C6 C12 C14 114.7(3) . . ?
C6 C12 C13 108.6(3) . . ?
C14 C12 C13 111.3(3) . . ?
Cl3 C16 Cl4 114.9(3) . . ?

loop_
_geom_bond_atom_site_label_1
_geom_bond_atom_site_label_2
_geom_bond_distance
_geom_bond_site_symmetry_2
_geom_bond_publ_flag
Ru1 C1 2.070(3) . ?
Ru1 C11 2.150(3) . ?
Ru1 C8 2.155(4) . ?
Ru1 C10 2.163(3) . ?
Ru1 C9 2.195(3) . ?
Ru1 C7 2.219(3) . ?
Ru1 C6 2.244(3) . ?
Ru1 Cl1 2.4077(12) . ?
Ru1 Cl2 2.4271(14) . ?
N1 C1 1.344(4) . ?
N1 C2 1.370(4) . ?
N1 C4 1.465(3) . ?
N2 C1 1.356(3) . ?
N2 C3 1.368(4) . ?
N2 C5 1.467(4) . ?
C2 C3 1.324(4) . ?
C5 C5 1.513(5) 3_675 ?
C6 C7 1.385(5) . ?
C6 C11 1.413(5) . ?
C6 C12 1.506(5) . ?
C7 C8 1.422(5) . ?
C8 C9 1.396(5) . ?
C9 C10 1.403(5) . ?
C9 C15 1.489(5) . ?
C10 C11 1.390(5) . ?
C12 C14 1.512(5) . ?
C12 C13 1.533(5) . ?
C16 Cl3 1.682(4) . ?
C16 Cl4 1.731(5) . ?
